data_2211323
loop_
_publ_author_name
'Le-Qing Fan'
'Ling Chen'
'Li-Ming Wu'

_publ_section_title
;
 <i>catena</i>-Poly[tris(2,2'-bipyridine)nickel(II)
 [hexa-\m-iodo-diplumbate(II)]]
;
_journal_coeditor_code CF2073
_journal_issue 12
_journal_name_full 'Acta Crystallographica Section E'
_journal_page_first m3373
_journal_page_last m3374
_journal_paper_doi 10.1107/S1600536806047994
_journal_volume 62
_journal_year 2006
_chemical_formula_iupac '[Ni(C10 H8 N2)3][Pb2 I6]'
_chemical_formula_moiety 'C30 H24 N6 Ni 2+, I6 Pb2 2-'
_chemical_formula_sum 'C30 H24 I6 N6 Ni Pb2'
_chemical_formula_weight 1703.04
_chemical_name_systematic
;
 ?
;
_space_group_IT_number 14
_symmetry_cell_setting monoclinic
_symmetry_space_group_name_Hall '-P 2ybc'
_symmetry_space_group_name_H-M 'P 1 21/c 1'
_atom_sites_solution_hydrogens geom
_atom_sites_solution_primary direct
_atom_sites_solution_secondary difmap
_audit_creation_method SHELXL-97
_cell_angle_alpha 90.00
_cell_angle_beta 101.409(5)
_cell_angle_gamma 90.00
_cell_formula_units_Z 4
_cell_length_a 17.2337(14)
_cell_length_b 14.7012(8)
_cell_length_c 16.4273(12)
_cell_measurement_reflns_used 6737
_cell_measurement_temperature 293(2)
_cell_measurement_theta_max 27.48
_cell_measurement_theta_min 3.01
_cell_volume 4079.7(5)
_computing_cell_refinement CrystalClear
_computing_data_collection 'CrystalClear (Rigaku, 2000)'
_computing_data_reduction CrystalClear
_computing_molecular_graphics 'SHELXTL (Bruker, 1998)'
_computing_publication_material SHELXTL
_computing_structure_refinement 'SHELXL97 (Sheldrick, 1997)'
_computing_structure_solution 'SHELXS97 (Sheldrick, 1997)'
_diffrn_ambient_temperature 293(2)
_diffrn_measured_fraction_theta_full 0.992
_diffrn_measured_fraction_theta_max 0.992
_diffrn_measurement_device_type 'Rigaku Mercury CCD  diffractometer'
_diffrn_measurement_method '\w scans'
_diffrn_radiation_monochromator 'Graphite Monochromator'
_diffrn_radiation_source 'Sealed Tube'
_diffrn_radiation_type 'Molybdenum K\a'
_diffrn_radiation_wavelength 0.71073
_diffrn_reflns_av_R_equivalents 0.0582
_diffrn_reflns_av_sigmaI/netI 0.0531
_diffrn_reflns_limit_h_max 20
_diffrn_reflns_limit_h_min -22
_diffrn_reflns_limit_k_max 19
_diffrn_reflns_limit_k_min -19
_diffrn_reflns_limit_l_max 21
_diffrn_reflns_limit_l_min -18
_diffrn_reflns_number 31216
_diffrn_reflns_theta_full 27.50
_diffrn_reflns_theta_max 27.50
_diffrn_reflns_theta_min 3.01
_diffrn_standards_number 0
_exptl_absorpt_coefficient_mu 13.259
_exptl_absorpt_correction_T_max 1.000
_exptl_absorpt_correction_T_min 0.332
_exptl_absorpt_correction_type multi-scan
_exptl_absorpt_process_details '(CrystalClear; Rigaku, 2000)'
_exptl_crystal_colour Orange
_exptl_crystal_density_diffrn 2.773
_exptl_crystal_density_method 'not measured'
_exptl_crystal_description Prism
_exptl_crystal_F_000 3024
_exptl_crystal_size_max 0.15
_exptl_crystal_size_mid 0.1
_exptl_crystal_size_min 0.05
_refine_diff_density_max 2.229
_refine_diff_density_min -2.300
_refine_ls_extinction_method none
_refine_ls_goodness_of_fit_ref 1.039
_refine_ls_hydrogen_treatment constr
_refine_ls_matrix_type full
_refine_ls_number_parameters 406
_refine_ls_number_reflns 9307
_refine_ls_number_restraints 0
_refine_ls_restrained_S_all 1.039
_refine_ls_R_factor_all 0.1109
_refine_ls_R_factor_gt 0.0744
_refine_ls_shift/su_max 0.005
_refine_ls_shift/su_mean 0.001
_refine_ls_structure_factor_coef Fsqd
_refine_ls_weighting_details 'calc w=1/[\s^2^(Fo^2^)+(0.0949P)^2^+47.3372P] where P=(Fo^2^+2Fc^2^)/3'
_refine_ls_weighting_scheme calc
_refine_ls_wR_factor_gt 0.1895
_refine_ls_wR_factor_ref 0.2125
_reflns_number_gt 6421
_reflns_number_total 9307
_reflns_threshold_expression I>2\s(I)
_cod_data_source_file cf2073.cif
_cod_data_source_block I
_cod_depositor_comments
;
The following automatic conversions were performed:
'_symmetry_cell_setting' value 'Monoclinic' changed to 'monoclinic'
according to '/home/saulius/struct/CIF-dictionaries/cif_core.dic'
dictionary named 'cif_core.dic' version 2.4.1 from 2010-06-29.

Automatic conversion script
Id: cif_fix_enum 1527 2010-12-29 10:47:43Z saulius 

The following automatic conversions were performed:

'_symmetry_cell_setting' value 'Monoclinic' changed to 'monoclinic'
according to /home/saulius/struct/CIF-dictionaries/cif_core.dic
dictionary named 'cif_core.dic' version 2.4.1 from 2010-06-29.

Automatic conversion script
Id: cif_fix_values 1715 2011-07-08 13:25:40Z adriana 
;
_cod_original_sg_symbol_Hall -P2ybc
_cod_original_sg_symbol_H-M 'P 21/c'
_cod_database_code 2211323
_cod_database_fobs_code 2211323

loop_
_symmetry_equiv_pos_as_xyz
'x, y, z'
'-x, y+1/2, -z+1/2'
'-x, -y, -z'
'x, -y-1/2, z-1/2'

loop_
_atom_site_type_symbol
_atom_site_label
_atom_site_fract_x
_atom_site_fract_y
_atom_site_fract_z
_atom_site_U_iso_or_equiv
_atom_site_adp_type
_atom_site_calc_flag
_atom_site_refinement_flags
_atom_site_occupancy
Pb Pb1 0.75986(4) 0.26490(4) 0.09253(4) 0.04841(18) Uani d . 1
Pb Pb2 0.76238(4) 0.24652(4) -0.15644(4) 0.05274(19) Uani d . 1
I I1 0.84621(7) 0.12378(8) 0.22481(7) 0.0623(3) Uani d . 1
I I2 0.82275(7) 0.41419(8) 0.23693(9) 0.0703(4) Uani d . 1
I I3 0.61299(6) 0.25685(7) 0.18682(7) 0.0551(3) Uani d . 1
I I4 0.69398(9) 0.41064(9) -0.05657(9) 0.0801(4) Uani d . 1
I I5 0.67484(7) 0.11678(8) -0.04249(7) 0.0610(3) Uani d . 1
I I6 0.90944(7) 0.24560(9) -0.00229(8) 0.0648(3) Uani d . 1
Ni Ni1 0.24847(11) 0.25607(12) 0.19411(13) 0.0424(4) Uani d . 1
N N1 0.3251(7) 0.3426(8) 0.2711(7) 0.042(3) Uani d . 1
N N2 0.3437(6) 0.1687(7) 0.2386(7) 0.039(3) Uani d . 1
N N3 0.3046(8) 0.2842(8) 0.0928(8) 0.049(3) Uani d . 1
N N4 0.1934(7) 0.1623(9) 0.1076(8) 0.050(3) Uani d . 1
N N5 0.1573(8) 0.3478(10) 0.1686(9) 0.060(4) Uani d . 1
N N6 0.1837(7) 0.2188(10) 0.2836(10) 0.059(4) Uani d . 1
C C1 0.3115(10) 0.4302(10) 0.2870(11) 0.054(4) Uani d . 1
H H1A 0.2600 0.4517 0.2712 0.065 Uiso calc R 1
C C2 0.3667(14) 0.4880(13) 0.3238(12) 0.076(6) Uani d . 1
H H2A 0.3545 0.5484 0.3323 0.092 Uiso calc R 1
C C3 0.4446(13) 0.4543(13) 0.3495(13) 0.076(5) Uani d . 1
H H3A 0.4850 0.4922 0.3759 0.091 Uiso calc R 1
C C4 0.4598(10) 0.3635(12) 0.3346(11) 0.062(4) Uani d . 1
H H4A 0.5105 0.3396 0.3501 0.074 Uiso calc R 1
C C5 0.3973(8) 0.3097(9) 0.2962(9) 0.040(3) Uani d . 1
C C6 0.4070(8) 0.2122(10) 0.2853(9) 0.044(3) Uani d . 1
C C7 0.4743(8) 0.1624(11) 0.3169(10) 0.050(4) Uani d . 1
H H7A 0.5190 0.1917 0.3463 0.060 Uiso calc R 1
C C8 0.4755(10) 0.0701(11) 0.3054(11) 0.061(4) Uani d . 1
H H8A 0.5199 0.0360 0.3282 0.073 Uiso calc R 1
C C9 0.4092(9) 0.0291(11) 0.2590(12) 0.064(5) Uani d . 1
H H9A 0.4084 -0.0334 0.2506 0.077 Uiso calc R 1
C C10 0.3457(8) 0.0794(10) 0.2260(10) 0.047(4) Uani d . 1
H H10A 0.3021 0.0511 0.1935 0.056 Uiso calc R 1
C C11 0.3618(10) 0.3415(14) 0.0965(11) 0.066(5) Uani d . 1
H H11A 0.3644 0.3914 0.1317 0.079 Uiso calc R 1
C C12 0.4223(12) 0.3302(16) 0.0472(12) 0.077(6) Uani d . 1
H H12A 0.4607 0.3742 0.0457 0.093 Uiso calc R 1
C C13 0.4194(15) 0.2548(16) 0.0050(13) 0.086(7) Uani d . 1
H H13A 0.4612 0.2414 -0.0213 0.103 Uiso calc R 1
C C14 0.3556(12) 0.1916(16) -0.0027(12) 0.078(6) Uani d . 1
H H14A 0.3528 0.1404 -0.0364 0.094 Uiso calc R 1
C C15 0.2976(10) 0.2107(13) 0.0428(11) 0.062(5) Uani d . 1
C C16 0.2260(10) 0.1499(11) 0.0411(10) 0.054(4) Uani d . 1
C C17 0.1997(10) 0.0910(14) -0.0231(11) 0.065(5) Uani d . 1
H H17A 0.2245 0.0852 -0.0682 0.078 Uiso calc R 1
C C18 0.1347(14) 0.0416(14) -0.0160(13) 0.088(7) Uani d . 1
H H18A 0.1152 -0.0001 -0.0575 0.106 Uiso calc R 1
C C19 0.0956(12) 0.0501(13) 0.0503(14) 0.079(6) Uani d . 1
H H19A 0.0504 0.0171 0.0540 0.095 Uiso calc R 1
C C20 0.1315(10) 0.1145(11) 0.1126(12) 0.062(4) Uani d . 1
H H20A 0.1089 0.1221 0.1591 0.075 Uiso calc R 1
C C21 0.1435(13) 0.4088(12) 0.1128(12) 0.075(6) Uani d . 1
H H21A 0.1820 0.4148 0.0806 0.090 Uiso calc R 1
C C22 0.0800(12) 0.4677(16) 0.0929(14) 0.089(7) Uani d . 1
H H22A 0.0770 0.5130 0.0529 0.106 Uiso calc R 1
C C23 0.0219(14) 0.4529(19) 0.1378(16) 0.105(9) Uani d . 1
H H23A -0.0243 0.4872 0.1281 0.126 Uiso calc R 1
C C24 0.0341(12) 0.3847(15) 0.1986(15) 0.083(6) Uani d . 1
H H24A -0.0045 0.3755 0.2301 0.100 Uiso calc R 1
C C25 0.0981(9) 0.3327(15) 0.2131(13) 0.074(6) Uani d . 1
C C26 0.1163(10) 0.2634(12) 0.2843(12) 0.059(4) Uani d . 1
C C27 0.0673(15) 0.2429(14) 0.3354(14) 0.082(7) Uani d . 1
H H27A 0.0187 0.2722 0.3298 0.098 Uiso calc R 1
C C28 0.0885(14) 0.1800(16) 0.3946(16) 0.093(7) Uani d . 1
H H28A 0.0549 0.1662 0.4308 0.112 Uiso calc R 1
C C29 0.1587(14) 0.137(2) 0.4017(15) 0.107(9) Uani d . 1
H H29A 0.1749 0.0951 0.4444 0.128 Uiso calc R 1
C C30 0.2061(11) 0.1548(12) 0.3451(11) 0.065(5) Uani d . 1
H H30A 0.2535 0.1235 0.3484 0.078 Uiso calc R 1

loop_
_atom_site_aniso_label
_atom_site_aniso_U_11
_atom_site_aniso_U_22
_atom_site_aniso_U_33
_atom_site_aniso_U_12
_atom_site_aniso_U_13
_atom_site_aniso_U_23
Pb1 0.0501(3) 0.0550(3) 0.0416(3) 0.0019(3) 0.0126(3) 0.0055(3)
Pb2 0.0518(4) 0.0649(4) 0.0432(4) 0.0012(3) 0.0135(3) 0.0036(3)
I1 0.0713(7) 0.0620(6) 0.0552(7) 0.0176(5) 0.0164(5) 0.0121(5)
I2 0.0643(7) 0.0592(7) 0.0927(9) -0.0111(5) 0.0283(6) -0.0146(6)
I3 0.0437(5) 0.0618(6) 0.0622(7) 0.0007(4) 0.0164(5) -0.0037(5)
I4 0.0884(9) 0.0671(8) 0.0831(9) 0.0221(7) 0.0130(7) 0.0197(7)
I5 0.0577(6) 0.0674(7) 0.0554(7) -0.0088(5) 0.0054(5) 0.0006(5)
I6 0.0447(6) 0.0919(9) 0.0597(7) -0.0019(5) 0.0152(5) 0.0024(6)
Ni1 0.0349(9) 0.0433(9) 0.0504(11) 0.0024(7) 0.0117(8) -0.0038(8)
N1 0.045(7) 0.046(6) 0.038(6) 0.002(5) 0.014(5) 0.009(5)
N2 0.032(6) 0.042(6) 0.046(7) 0.003(5) 0.016(5) -0.003(5)
N3 0.060(8) 0.046(7) 0.045(7) 0.008(6) 0.020(6) -0.001(6)
N4 0.037(6) 0.058(8) 0.053(8) -0.008(6) 0.004(6) -0.017(6)
N5 0.052(8) 0.059(8) 0.068(10) 0.004(7) 0.009(7) -0.018(8)
N6 0.036(7) 0.065(8) 0.079(10) -0.003(6) 0.021(7) 0.012(8)
C1 0.051(9) 0.043(8) 0.071(11) 0.001(7) 0.018(8) -0.010(8)
C2 0.116(17) 0.055(10) 0.069(13) -0.005(11) 0.044(12) 0.003(9)
C3 0.084(14) 0.064(11) 0.079(14) -0.024(10) 0.017(11) -0.007(10)
C4 0.059(10) 0.064(10) 0.062(11) -0.009(8) 0.012(8) -0.009(9)
C5 0.035(7) 0.041(7) 0.052(8) 0.005(6) 0.025(6) -0.003(6)
C6 0.042(8) 0.052(8) 0.043(8) -0.003(6) 0.023(6) 0.010(7)
C7 0.035(7) 0.065(10) 0.052(9) 0.006(7) 0.013(6) -0.012(8)
C8 0.056(10) 0.053(9) 0.069(12) 0.008(8) 0.004(8) -0.011(9)
C9 0.052(9) 0.041(8) 0.102(14) 0.016(7) 0.020(9) -0.019(9)
C10 0.032(7) 0.046(8) 0.060(10) 0.000(6) 0.001(6) 0.002(7)
C11 0.054(10) 0.089(13) 0.060(11) 0.012(9) 0.024(8) 0.029(10)
C12 0.071(12) 0.097(15) 0.070(13) -0.027(11) 0.029(10) 0.003(12)
C13 0.097(16) 0.115(18) 0.057(12) -0.035(13) 0.040(11) -0.019(12)
C14 0.082(14) 0.095(15) 0.066(12) -0.005(12) 0.033(11) -0.008(12)
C15 0.059(11) 0.079(12) 0.045(9) 0.010(9) 0.005(8) 0.018(9)
C16 0.063(10) 0.049(8) 0.049(9) 0.011(8) 0.007(8) -0.005(7)
C17 0.042(9) 0.092(13) 0.059(11) 0.001(9) 0.004(8) -0.014(10)
C18 0.099(16) 0.082(14) 0.072(14) 0.010(12) -0.011(12) -0.047(12)
C19 0.069(12) 0.067(12) 0.095(16) -0.017(10) 0.000(11) -0.004(11)
C20 0.058(10) 0.058(10) 0.070(12) -0.007(8) 0.012(9) -0.015(9)
C21 0.098(15) 0.061(11) 0.051(11) 0.010(10) -0.021(10) -0.010(9)
C22 0.061(13) 0.099(16) 0.087(16) 0.027(12) -0.030(12) -0.027(13)
C23 0.070(15) 0.12(2) 0.10(2) 0.019(14) -0.031(14) -0.011(16)
C24 0.066(13) 0.082(14) 0.100(17) -0.001(11) 0.013(12) -0.001(13)
C25 0.031(8) 0.097(14) 0.095(15) -0.016(9) 0.017(9) -0.054(13)
C26 0.048(9) 0.062(10) 0.067(12) -0.018(8) 0.008(8) -0.018(9)
C27 0.106(17) 0.078(14) 0.079(15) -0.010(12) 0.066(13) -0.007(11)
C28 0.089(16) 0.089(16) 0.12(2) 0.000(13) 0.069(15) -0.011(15)
C29 0.081(16) 0.17(3) 0.081(16) -0.039(16) 0.041(13) -0.011(16)
C30 0.065(11) 0.069(11) 0.062(11) 0.008(9) 0.017(9) 0.004(9)

loop_
_atom_type_symbol
_atom_type_description
_atom_type_scat_dispersion_real
_atom_type_scat_dispersion_imag
_atom_type_scat_source
C C 0.0033 0.0016 'International Tables Vol C Tables 4.2.6.8 and 6.1.1.4'
H H 0.0000 0.0000 'International Tables Vol C Tables 4.2.6.8 and 6.1.1.4'
I I -0.4742 1.8119 'International Tables Vol C Tables 4.2.6.8 and 6.1.1.4'
N N 0.0061 0.0033 'International Tables Vol C Tables 4.2.6.8 and 6.1.1.4'
Ni Ni 0.3393 1.1124 'International Tables Vol C Tables 4.2.6.8 and 6.1.1.4'
Pb Pb -3.3944 10.1111 'International Tables Vol C Tables 4.2.6.8 and 6.1.1.4'

loop_
_geom_angle_atom_site_label_1
_geom_angle_atom_site_label_2
_geom_angle_atom_site_label_3
_geom_angle_site_symmetry_1
_geom_angle_site_symmetry_3
_geom_angle
_geom_angle_publ_flag
I1 Pb1 I3 . . 87.31(3) yes
I1 Pb1 I5 . . 96.73(4) yes
I3 Pb1 I5 . . 90.72(3) yes
I1 Pb1 I2 . . 84.14(4) yes
I3 Pb1 I2 . . 81.63(3) yes
I5 Pb1 I2 . . 172.26(4) yes
I1 Pb1 I6 . . 87.83(3) yes
I3 Pb1 I6 . . 172.92(4) yes
I5 Pb1 I6 . . 84.73(3) yes
I2 Pb1 I6 . . 102.99(4) yes
I1 Pb1 I4 . . 171.49(4) yes
I3 Pb1 I4 . . 101.19(4) yes
I5 Pb1 I4 . . 83.41(4) yes
I2 Pb1 I4 . . 96.88(4) yes
I6 Pb1 I4 . . 83.70(4) yes
I6 Pb2 I2 . 4_565 97.81(4) yes
I6 Pb2 I5 . . 85.82(3) yes
I2 Pb2 I5 4_565 . 96.84(4) yes
I6 Pb2 I3 . 4_565 178.89(4) yes
I2 Pb2 I3 4_565 4_565 81.35(3) yes
I5 Pb2 I3 . 4_565 93.55(3) yes
I6 Pb2 I1 . 4_565 95.76(3) yes
I2 Pb2 I1 4_565 4_565 82.83(3) yes
I5 Pb2 I1 . 4_565 178.42(3) yes
I3 Pb2 I1 4_565 4_565 84.87(3) yes
I6 Pb2 I4 . . 85.06(4) yes
I2 Pb2 I4 4_565 . 177.11(4) yes
I5 Pb2 I4 . . 83.64(4) yes
I3 Pb2 I4 4_565 . 95.78(4) yes
I1 Pb2 I4 4_565 . 96.61(4) yes
Pb1 I1 Pb2 . 4_566 79.82(3) ?
Pb2 I2 Pb1 4_566 . 78.80(3) ?
Pb1 I3 Pb2 . 4_566 78.90(3) ?
Pb2 I4 Pb1 . . 77.69(3) ?
Pb1 I5 Pb2 . . 78.54(3) ?
Pb2 I6 Pb1 . . 78.58(3) ?
N5 Ni1 N4 . . 94.0(5) ?
N5 Ni1 N1 . . 95.2(5) ?
N4 Ni1 N1 . . 167.7(5) ?
N5 Ni1 N6 . . 79.7(6) ?
N4 Ni1 N6 . . 94.2(6) ?
N1 Ni1 N6 . . 95.5(5) ?
N5 Ni1 N2 . . 171.5(5) ?
N4 Ni1 N2 . . 93.0(5) ?
N1 Ni1 N2 . . 78.7(5) ?
N6 Ni1 N2 . . 94.8(5) ?
N5 Ni1 N3 . . 99.3(6) ?
N4 Ni1 N3 . . 79.0(5) ?
N1 Ni1 N3 . . 91.4(5) ?
N6 Ni1 N3 . . 173.1(6) ?
N2 Ni1 N3 . . 86.9(5) ?
C5 N1 C1 . . 118.6(13) ?
C5 N1 Ni1 . . 114.3(10) ?
C1 N1 Ni1 . . 126.3(10) ?
C10 N2 C6 . . 120.5(12) ?
C10 N2 Ni1 . . 126.4(9) ?
C6 N2 Ni1 . . 113.1(9) ?
C11 N3 C15 . . 121.8(15) ?
C11 N3 Ni1 . . 123.6(12) ?
C15 N3 Ni1 . . 108.8(11) ?
C20 N4 C16 . . 117.6(14) ?
C20 N4 Ni1 . . 126.1(12) ?
C16 N4 Ni1 . . 116.3(11) ?
C21 N5 C25 . . 116.3(18) ?
C21 N5 Ni1 . . 129.6(15) ?
C25 N5 Ni1 . . 113.6(14) ?
C26 N6 C30 . . 116.5(15) ?
C26 N6 Ni1 . . 117.7(12) ?
C30 N6 Ni1 . . 125.7(11) ?
C2 C1 N1 . . 124.5(16) ?
C2 C1 H1A . . 117.8 ?
N1 C1 H1A . . 117.8 ?
C1 C2 C3 . . 117.6(18) ?
C1 C2 H2A . . 121.2 ?
C3 C2 H2A . . 121.2 ?
C4 C3 C2 . . 119.0(17) ?
C4 C3 H3A . . 120.5 ?
C2 C3 H3A . . 120.5 ?
C5 C4 C3 . . 118.2(17) ?
C5 C4 H4A . . 120.9 ?
C3 C4 H4A . . 120.9 ?
N1 C5 C4 . . 122.2(14) ?
N1 C5 C6 . . 116.4(12) ?
C4 C5 C6 . . 121.3(13) ?
N2 C6 C7 . . 118.8(14) ?
N2 C6 C5 . . 115.6(12) ?
C7 C6 C5 . . 125.6(14) ?
C8 C7 C6 . . 120.5(15) ?
C8 C7 H7A . . 119.8 ?
C6 C7 H7A . . 119.8 ?
C7 C8 C9 . . 118.3(15) ?
C7 C8 H8A . . 120.9 ?
C9 C8 H8A . . 120.9 ?
C10 C9 C8 . . 120.2(15) ?
C10 C9 H9A . . 119.9 ?
C8 C9 H9A . . 119.9 ?
N2 C10 C9 . . 121.6(14) ?
N2 C10 H10A . . 119.2 ?
C9 C10 H10A . . 119.2 ?
N3 C11 C12 . . 121.7(19) ?
N3 C11 H11A . . 119.1 ?
C12 C11 H11A . . 119.1 ?
C13 C12 C11 . . 116.0(19) ?
C13 C12 H12A . . 122.0 ?
C11 C12 H12A . . 122.0 ?
C12 C13 C14 . . 123(2) ?
C12 C13 H13A . . 118.4 ?
C14 C13 H13A . . 118.4 ?
C15 C14 C13 . . 116(2) ?
C15 C14 H14A . . 121.8 ?
C13 C14 H14A . . 121.8 ?
N3 C15 C14 . . 120.2(18) ?
N3 C15 C16 . . 117.2(15) ?
C14 C15 C16 . . 122.5(18) ?
N4 C16 C17 . . 126.0(17) ?
N4 C16 C15 . . 112.0(14) ?
C17 C16 C15 . . 122.0(16) ?
C18 C17 C16 . . 115.1(17) ?
C18 C17 H17A . . 122.5 ?
C16 C17 H17A . . 122.5 ?
C17 C18 C19 . . 123.6(17) ?
C17 C18 H18A . . 118.2 ?
C19 C18 H18A . . 118.2 ?
C18 C19 C20 . . 114.0(18) ?
C18 C19 H19A . . 123.0 ?
C20 C19 H19A . . 123.0 ?
N4 C20 C19 . . 123.7(18) ?
N4 C20 H20A . . 118.1 ?
C19 C20 H20A . . 118.1 ?
N5 C21 C22 . . 130(2) ?
N5 C21 H21A . . 115.2 ?
C22 C21 H21A . . 115.2 ?
C23 C22 C21 . . 114(3) ?
C23 C22 H22A . . 123.2 ?
C21 C22 H22A . . 123.2 ?
C22 C23 C24 . . 118(2) ?
C22 C23 H23A . . 120.9 ?
C24 C23 H23A . . 120.9 ?
C25 C24 C23 . . 123(2) ?
C25 C24 H24A . . 118.5 ?
C23 C24 H24A . . 118.5 ?
C24 C25 N5 . . 119(2) ?
C24 C25 C26 . . 123.9(19) ?
N5 C25 C26 . . 116.6(16) ?
N6 C26 C27 . . 124(2) ?
N6 C26 C25 . . 111.4(16) ?
C27 C26 C25 . . 124.6(19) ?
C26 C27 C28 . . 120(2) ?
C26 C27 H27A . . 120.1 ?
C28 C27 H27A . . 120.1 ?
C27 C28 C29 . . 120(2) ?
C27 C28 H28A . . 120.1 ?
C29 C28 H28A . . 120.1 ?
C28 C29 C30 . . 119(3) ?
C28 C29 H29A . . 120.3 ?
C30 C29 H29A . . 120.3 ?
N6 C30 C29 . . 121(2) ?
N6 C30 H30A . . 119.7 ?
C29 C30 H30A . . 119.7 ?

loop_
_geom_bond_atom_site_label_1
_geom_bond_atom_site_label_2
_geom_bond_site_symmetry_2
_geom_bond_distance
_geom_bond_publ_flag
Pb1 I1 . 3.1561(12) yes
Pb1 I3 . 3.2203(12) yes
Pb1 I5 . 3.2438(13) yes
Pb1 I2 . 3.2560(14) yes
Pb1 I6 . 3.2774(13) yes
Pb1 I4 . 3.2830(14) yes
Pb2 I6 . 3.2088(14) yes
Pb2 I2 4_565 3.2332(14) yes
Pb2 I5 . 3.2457(13) yes
Pb2 I3 4_565 3.2617(13) yes
Pb2 I1 4_565 3.2624(13) yes
Pb2 I4 . 3.2661(16) yes
I1 Pb2 4_566 3.2624(13) ?
I2 Pb2 4_566 3.2332(14) ?
I3 Pb2 4_566 3.2617(13) ?
Ni1 N5 . 2.051(14) ?
Ni1 N4 . 2.071(12) ?
Ni1 N1 . 2.074(12) ?
Ni1 N6 . 2.087(14) ?
Ni1 N2 . 2.098(11) ?
Ni1 N3 . 2.124(13) ?
N1 C5 . 1.323(17) ?
N1 C1 . 1.343(18) ?
N2 C10 . 1.331(18) ?
N2 C6 . 1.363(18) ?
N3 C11 . 1.29(2) ?
N3 C15 . 1.35(2) ?
N4 C20 . 1.29(2) ?
N4 C16 . 1.33(2) ?
N5 C21 . 1.27(2) ?
N5 C25 . 1.39(2) ?
N6 C26 . 1.34(2) ?
N6 C30 . 1.38(2) ?
C1 C2 . 1.33(2) ?
C1 H1A . 0.930 ?
C2 C3 . 1.42(3) ?
C2 H2A . 0.930 ?
C3 C4 . 1.39(3) ?
C3 H3A . 0.930 ?
C4 C5 . 1.38(2) ?
C4 H4A . 0.930 ?
C5 C6 . 1.46(2) ?
C6 C7 . 1.38(2) ?
C7 C8 . 1.37(2) ?
C7 H7A . 0.930 ?
C8 C9 . 1.38(2) ?
C8 H8A . 0.930 ?
C9 C10 . 1.34(2) ?
C9 H9A . 0.930 ?
C10 H10A . 0.930 ?
C11 C12 . 1.45(2) ?
C11 H11A . 0.930 ?
C12 C13 . 1.30(3) ?
C12 H12A . 0.930 ?
C13 C14 . 1.43(3) ?
C13 H13A . 0.930 ?
C14 C15 . 1.39(3) ?
C14 H14A . 0.930 ?
C15 C16 . 1.52(2) ?
C16 C17 . 1.37(2) ?
C17 C18 . 1.36(3) ?
C17 H17A . 0.930 ?
C18 C19 . 1.39(3) ?
C18 H18A . 0.930 ?
C19 C20 . 1.44(2) ?
C19 H19A . 0.930 ?
C20 H20A . 0.930 ?
C21 C22 . 1.38(3) ?
C21 H21A . 0.930 ?
C22 C23 . 1.37(3) ?
C22 H22A . 0.930 ?
C23 C24 . 1.40(3) ?
C23 H23A . 0.930 ?
C24 C25 . 1.32(3) ?
C24 H24A . 0.930 ?
C25 C26 . 1.54(3) ?
C26 C27 . 1.34(3) ?
C27 C28 . 1.34(3) ?
C27 H27A . 0.930 ?
C28 C29 . 1.35(3) ?
C28 H28A . 0.930 ?
C29 C30 . 1.38(3) ?
C29 H29A . 0.930 ?
C30 H30A . 0.930 ?
